data_2230538
loop_
_publ_author_name
'Zhang, Yan-Ling'
'Wu, Chang-Zeng'
'Zhang, Fu-Juan'

_publ_section_title
;
 (<i>E</i>)-1-(4-Methylphenyl)-3-[(1-phenylethylidene)amino]thiourea
;
_journal_coeditor_code XU5214
_journal_issue 6
_journal_name_full 'Acta Crystallographica Section E'
_journal_page_first o1547
_journal_paper_doi 10.1107/S1600536811019404
_journal_volume 67
_journal_year 2011
_chemical_formula_iupac 'C16 H17 N3 S'
_chemical_formula_moiety 'C16 H17 N3 S'
_chemical_formula_sum 'C16 H17 N3 S'
_chemical_formula_weight 283.39
_chemical_name_systematic
;
(<i>E</i>)-1-(4-Methylphenyl)-3-[(1-phenylethylidene)amino]thiourea
;
_space_group_crystal_system monoclinic
_space_group_IT_number 14
_space_group_name_Hall '-P 2ybc'
_space_group_name_H-M_alt 'P 1 21/c 1'
_symmetry_space_group_name_Hall '-P 2ybc'
_symmetry_space_group_name_H-M 'P 1 21/c 1'
_atom_sites_solution_hydrogens geom
_atom_sites_solution_primary direct
_atom_sites_solution_secondary difmap
_audit_creation_method
;
  Olex2 1.1
  (compiled 2011.02.15 svn.r1672, GUI svn.r3494)
;
_cell_angle_alpha 90.00
_cell_angle_beta 108.670(2)
_cell_angle_gamma 90.00
_cell_formula_units_Z 4
_cell_length_a 10.5881(3)
_cell_length_b 5.7355(2)
_cell_length_c 26.9746(7)
_cell_measurement_reflns_used 6724
_cell_measurement_temperature 291
_cell_measurement_theta_max 70.9182
_cell_measurement_theta_min 3.4561
_cell_volume 1551.91(8)
_computing_cell_refinement 'CrysAlis PRO (Oxford Diffraction, 2010)'
_computing_data_collection 'CrysAlis PRO (Oxford Diffraction, 2010)'
_computing_data_reduction 'CrysAlis PRO (Oxford Diffraction, 2010)'
_computing_molecular_graphics 'OLEX2 (Dolomanov <i>et al.</i>, 2009)'
_computing_publication_material 'OLEX2 (Dolomanov <i>et al.</i>, 2009)'
_computing_structure_refinement 'SHELXTL (Sheldrick, 2008)'
_computing_structure_solution 'SHELXTL (Sheldrick, 2008)'
_diffrn_ambient_temperature 291
_diffrn_detector_area_resol_mean 16.2312
_diffrn_measured_fraction_theta_full 0.985
_diffrn_measured_fraction_theta_max 0.985
_diffrn_measurement_device_type 'Oxford Diffraction Xcalibur Eos Gemini'
_diffrn_measurement_method \w
_diffrn_radiation_monochromator graphite
_diffrn_radiation_type 'Cu K\a'
_diffrn_radiation_wavelength 1.5418
_diffrn_reflns_av_R_equivalents 0.0410
_diffrn_reflns_limit_h_max 12
_diffrn_reflns_limit_h_min -12
_diffrn_reflns_limit_k_max 6
_diffrn_reflns_limit_k_min -7
_diffrn_reflns_limit_l_max 31
_diffrn_reflns_limit_l_min -28
_diffrn_reflns_number 15835
_diffrn_reflns_theta_full 71.06
_diffrn_reflns_theta_max 70.9182
_diffrn_reflns_theta_min 3.4561
_diffrn_standards_decay_% 0
_diffrn_standards_interval_count 0
_diffrn_standards_interval_time 0
_diffrn_standards_number 0
_exptl_absorpt_coefficient_mu 1.788
_exptl_absorpt_correction_T_max 0.73
_exptl_absorpt_correction_T_min 0.60
_exptl_absorpt_correction_type multi-scan
_exptl_absorpt_process_details '(CrysAlis Pro; Oxford Diffraction, 2010)'
_exptl_crystal_colour colorless
_exptl_crystal_density_diffrn 1.213
_exptl_crystal_density_method 'not measured'
_exptl_crystal_description prismatic
_exptl_crystal_F_000 600
_exptl_crystal_size_max 0.25
_exptl_crystal_size_mid 0.18
_exptl_crystal_size_min 0.18
_refine_diff_density_max 0.227
_refine_diff_density_min -0.236
_refine_ls_extinction_method none
_refine_ls_goodness_of_fit_ref 1.062
_refine_ls_hydrogen_treatment mixed
_refine_ls_matrix_type full
_refine_ls_number_parameters 191
_refine_ls_number_reflns 2945
_refine_ls_number_restraints 0
_refine_ls_restrained_S_all 1.062
_refine_ls_R_factor_all 0.0494
_refine_ls_R_factor_gt 0.0438
_refine_ls_shift/su_max 0.001
_refine_ls_shift/su_mean 0.000
_refine_ls_structure_factor_coef Fsqd
_refine_ls_weighting_details 'calc w=1/[\s^2^(Fo^2^)+(0.0693P)^2^+0.2489P] where P=(Fo^2^+2Fc^2^)/3'
_refine_ls_weighting_scheme calc
_refine_ls_wR_factor_gt 0.1197
_refine_ls_wR_factor_ref 0.1262
_reflns_number_gt 2587
_reflns_number_total 2945
_reflns_threshold_expression I>2\s(I)
_cod_data_source_file xu5214.cif
_cod_data_source_block I
_cod_database_code 2230538
_cod_database_fobs_code 2230538

loop_
_symmetry_equiv_pos_as_xyz
'x, y, z'
'-x, y+1/2, -z+1/2'
'-x, -y, -z'
'x, -y-1/2, z-1/2'

loop_
_atom_site_type_symbol
_atom_site_label
_atom_site_fract_x
_atom_site_fract_y
_atom_site_fract_z
_atom_site_U_iso_or_equiv
_atom_site_adp_type
_atom_site_calc_flag
_atom_site_refinement_flags
_atom_site_occupancy
_atom_site_symmetry_multiplicity
_atom_site_disorder_assembly
_atom_site_disorder_group
S S1 1.08154(5) 0.02598(9) 0.436028(18) 0.05334(18) Uani d . 1 1 . .
N N1 0.82552(14) 0.5213(3) 0.42960(6) 0.0465(3) Uani d . 1 1 . .
N N2 0.90859(14) 0.3341(3) 0.44695(6) 0.0499(4) Uani d . 1 1 . .
N N3 0.99833(16) 0.4238(3) 0.38311(6) 0.0510(4) Uani d . 1 1 . .
C C1 1.06088(19) 0.2091(4) 0.31610(7) 0.0559(5) Uani d . 1 1 . .
H H1 1.0044 0.0876 0.3179 0.067 Uiso calc R 1 1 . .
C C2 1.1318(2) 0.1997(4) 0.28098(7) 0.0656(6) Uani d . 1 1 . .
H H2A 1.1229 0.0699 0.2595 0.079 Uiso calc R 1 1 . .
C C3 1.2149(2) 0.3777(5) 0.27725(7) 0.0651(6) Uani d . 1 1 . .
C C4 1.2278(2) 0.5681(4) 0.30964(8) 0.0630(5) Uani d . 1 1 . .
H H4 1.2841 0.6896 0.3077 0.076 Uiso calc R 1 1 . .
C C5 1.15789(19) 0.5810(4) 0.34519(7) 0.0520(4) Uani d . 1 1 . .
H H5 1.1672 0.7109 0.3667 0.062 Uiso calc R 1 1 . .
C C6 1.07490(16) 0.4014(3) 0.34853(6) 0.0443(4) Uani d . 1 1 . .
C C7 1.2928(3) 0.3658(8) 0.23886(12) 0.1137(13) Uani d . 1 1 . .
H H7A 1.2491 0.4593 0.2087 0.171 Uiso calc R 1 1 . .
H H7B 1.2971 0.2070 0.2283 0.171 Uiso calc R 1 1 . .
H H7C 1.3814 0.4237 0.2553 0.171 Uiso calc R 1 1 . .
C C8 0.99248(15) 0.2719(3) 0.42007(6) 0.0440(4) Uani d . 1 1 . .
C C9 0.74014(16) 0.5714(3) 0.45287(7) 0.0437(4) Uani d . 1 1 . .
C C10 0.64955(15) 0.7680(3) 0.43048(6) 0.0452(4) Uani d . 1 1 . .
C C11 0.6772(2) 0.9235(4) 0.39573(7) 0.0584(5) Uani d . 1 1 . .
H H11 0.7547 0.9058 0.3869 0.070 Uiso calc R 1 1 . .
C C12 0.5910(3) 1.1032(5) 0.37429(9) 0.0761(7) Uani d . 1 1 . .
H H12 0.6102 1.2057 0.3510 0.091 Uiso calc R 1 1 . .
C C13 0.4749(2) 1.1320(5) 0.38739(9) 0.0783(8) Uani d . 1 1 . .
H H13 0.4162 1.2526 0.3726 0.094 Uiso calc R 1 1 . .
C C14 0.4478(2) 0.9828(5) 0.42192(12) 0.0773(7) Uani d . 1 1 . .
H H14 0.3707 1.0024 0.4309 0.093 Uiso calc R 1 1 . .
C C15 0.53386(19) 0.8031(4) 0.44367(10) 0.0665(6) Uani d . 1 1 . .
H H15 0.5146 0.7037 0.4675 0.080 Uiso calc R 1 1 . .
C C16 0.7269(2) 0.4397(4) 0.49895(8) 0.0570(5) Uani d . 1 1 . .
H H16A 0.6858 0.5377 0.5182 0.086 Uiso calc R 1 1 . .
H H16B 0.8137 0.3932 0.5212 0.086 Uiso calc R 1 1 . .
H H16C 0.6728 0.3038 0.4869 0.086 Uiso calc R 1 1 . .
H H2 0.904(2) 0.230(4) 0.4714(8) 0.058(6) Uiso d . 1 1 . .
H H3 0.960(2) 0.548(4) 0.3831(8) 0.053(6) Uiso d . 1 1 . .

loop_
_atom_site_aniso_label
_atom_site_aniso_U_11
_atom_site_aniso_U_22
_atom_site_aniso_U_33
_atom_site_aniso_U_12
_atom_site_aniso_U_13
_atom_site_aniso_U_23
S1 0.0594(3) 0.0488(3) 0.0626(3) 0.01893(19) 0.0347(2) 0.01199(19)
N1 0.0428(7) 0.0442(9) 0.0593(8) 0.0093(6) 0.0257(6) 0.0052(6)
N2 0.0502(8) 0.0488(9) 0.0607(8) 0.0150(7) 0.0319(6) 0.0117(7)
N3 0.0550(8) 0.0492(10) 0.0578(8) 0.0193(7) 0.0305(7) 0.0099(7)
C1 0.0614(10) 0.0575(12) 0.0464(8) 0.0029(9) 0.0138(7) -0.0037(8)
C2 0.0828(13) 0.0722(15) 0.0404(8) 0.0195(11) 0.0177(8) -0.0086(8)
C3 0.0717(12) 0.0870(17) 0.0436(9) 0.0292(12) 0.0282(8) 0.0116(9)
C4 0.0648(11) 0.0709(14) 0.0624(11) 0.0067(10) 0.0333(9) 0.0157(10)
C5 0.0624(10) 0.0480(11) 0.0518(9) 0.0075(8) 0.0268(8) 0.0018(7)
C6 0.0450(8) 0.0503(10) 0.0395(7) 0.0137(7) 0.0162(6) 0.0063(6)
C7 0.130(3) 0.159(3) 0.0798(16) 0.037(2) 0.0733(18) 0.0119(19)
C8 0.0398(7) 0.0478(10) 0.0487(8) 0.0052(7) 0.0201(6) 0.0017(7)
C9 0.0392(7) 0.0441(10) 0.0535(8) 0.0035(7) 0.0229(6) 0.0005(7)
C10 0.0375(7) 0.0506(10) 0.0490(8) 0.0058(7) 0.0159(6) -0.0033(7)
C11 0.0623(11) 0.0632(13) 0.0556(10) 0.0202(9) 0.0273(8) 0.0082(9)
C12 0.0911(16) 0.0768(17) 0.0577(11) 0.0305(13) 0.0201(10) 0.0146(11)
C13 0.0655(12) 0.0806(18) 0.0706(13) 0.0360(12) -0.0040(10) -0.0071(12)
C14 0.0433(10) 0.0823(18) 0.1062(18) 0.0183(10) 0.0237(11) -0.0094(14)
C15 0.0480(10) 0.0686(15) 0.0930(14) 0.0100(9) 0.0367(10) 0.0057(12)
C16 0.0595(10) 0.0586(12) 0.0638(10) 0.0104(9) 0.0351(8) 0.0095(9)

loop_
_atom_type_symbol
_atom_type_description
_atom_type_scat_dispersion_real
_atom_type_scat_dispersion_imag
_atom_type_scat_source
C C 0.0181 0.0091 'International Tables Vol C Tables 4.2.6.8 and 6.1.1.4'
H H 0.0000 0.0000 'International Tables Vol C Tables 4.2.6.8 and 6.1.1.4'
N N 0.0311 0.0180 'International Tables Vol C Tables 4.2.6.8 and 6.1.1.4'
S S 0.3331 0.5567 'International Tables Vol C Tables 4.2.6.8 and 6.1.1.4'

loop_
_geom_angle_atom_site_label_1
_geom_angle_atom_site_label_2
_geom_angle_atom_site_label_3
_geom_angle_site_symmetry_1
_geom_angle_site_symmetry_3
_geom_angle
_geom_angle_publ_flag
C9 N1 N2 . . 118.83(15) ?
N1 N2 H2 . . 126.2(14) ?
C8 N2 N1 . . 118.67(15) ?
C8 N2 H2 . . 114.3(14) ?
C6 N3 H3 . . 117.8(16) ?
C8 N3 C6 . . 126.88(15) ?
C8 N3 H3 . . 115.0(16) ?
C2 C1 H1 . . 120.3 ?
C2 C1 C6 . . 119.4(2) ?
C6 C1 H1 . . 120.3 ?
C1 C2 H2A . . 119.3 ?
C3 C2 C1 . . 121.4(2) ?
C3 C2 H2A . . 119.3 ?
C2 C3 C4 . . 118.58(18) ?
C2 C3 C7 . . 121.2(3) ?
C4 C3 C7 . . 120.2(3) ?
C3 C4 H4 . . 119.5 ?
C3 C4 C5 . . 121.0(2) ?
C5 C4 H4 . . 119.5 ?
C4 C5 H5 . . 120.1 ?
C6 C5 C4 . . 119.86(19) ?
C6 C5 H5 . . 120.1 ?
C1 C6 N3 . . 121.13(18) ?
C5 C6 N3 . . 119.00(17) ?
C5 C6 C1 . . 119.75(16) ?
C3 C7 H7A . . 109.5 ?
C3 C7 H7B . . 109.5 ?
C3 C7 H7C . . 109.5 ?
H7A C7 H7B . . 109.5 ?
H7A C7 H7C . . 109.5 ?
H7B C7 H7C . . 109.5 ?
N2 C8 S1 . . 119.57(13) ?
N3 C8 S1 . . 125.62(12) ?
N3 C8 N2 . . 114.78(16) ?
N1 C9 C10 . . 115.87(15) ?
N1 C9 C16 . . 123.94(16) ?
C10 C9 C16 . . 120.17(14) ?
C11 C10 C9 . . 121.03(15) ?
C11 C10 C15 . . 118.04(18) ?
C15 C10 C9 . . 120.93(17) ?
C10 C11 H11 . . 119.7 ?
C12 C11 C10 . . 120.6(2) ?
C12 C11 H11 . . 119.7 ?
C11 C12 H12 . . 119.9 ?
C11 C12 C13 . . 120.2(2) ?
C13 C12 H12 . . 119.9 ?
C12 C13 H13 . . 120.2 ?
C14 C13 C12 . . 119.7(2) ?
C14 C13 H13 . . 120.2 ?
C13 C14 H14 . . 119.8 ?
C13 C14 C15 . . 120.5(2) ?
C15 C14 H14 . . 119.8 ?
C10 C15 H15 . . 119.5 ?
C14 C15 C10 . . 121.0(2) ?
C14 C15 H15 . . 119.5 ?
C9 C16 H16A . . 109.5 ?
C9 C16 H16B . . 109.5 ?
C9 C16 H16C . . 109.5 ?
H16A C16 H16B . . 109.5 ?
H16A C16 H16C . . 109.5 ?
H16B C16 H16C . . 109.5 ?

loop_
_geom_bond_atom_site_label_1
_geom_bond_atom_site_label_2
_geom_bond_site_symmetry_2
_geom_bond_distance
_geom_bond_publ_flag
S1 C8 . 1.6746(18) ?
N1 N2 . 1.372(2) ?
N1 C9 . 1.287(2) ?
N2 C8 . 1.362(2) ?
N2 H2 . 0.90(2) ?
N3 C6 . 1.424(2) ?
N3 C8 . 1.340(2) ?
N3 H3 . 0.82(2) ?
C1 H1 . 0.9300 ?
C1 C2 . 1.386(3) ?
C1 C6 . 1.386(3) ?
C2 H2A . 0.9300 ?
C2 C3 . 1.373(4) ?
C3 C4 . 1.378(4) ?
C3 C7 . 1.517(3) ?
C4 H4 . 0.9300 ?
C4 C5 . 1.388(3) ?
C5 H5 . 0.9300 ?
C5 C6 . 1.376(3) ?
C7 H7A . 0.9600 ?
C7 H7B . 0.9600 ?
C7 H7C . 0.9600 ?
C9 C10 . 1.478(2) ?
C9 C16 . 1.499(2) ?
C10 C11 . 1.391(3) ?
C10 C15 . 1.395(2) ?
C11 H11 . 0.9300 ?
C11 C12 . 1.375(3) ?
C12 H12 . 0.9300 ?
C12 C13 . 1.393(4) ?
C13 H13 . 0.9300 ?
C13 C14 . 1.361(4) ?
C14 H14 . 0.9300 ?
C14 C15 . 1.376(3) ?
C15 H15 . 0.9300 ?
C16 H16A . 0.9600 ?
C16 H16B . 0.9600 ?
C16 H16C . 0.9600 ?

loop_
_geom_hbond_atom_site_label_D
_geom_hbond_atom_site_label_H
_geom_hbond_atom_site_label_A
_geom_hbond_site_symmetry_A
_geom_hbond_distance_DH
_geom_hbond_distance_HA
_geom_hbond_distance_DA
_geom_hbond_angle_DHA
N2 H2 S1 3_756 0.90(2) 2.86(2) 3.7456(16) 167.8(19)
C16 H16B S1 3_756 0.96 2.74 3.471(2) 133

loop_
_geom_torsion_atom_site_label_1
_geom_torsion_atom_site_label_2
_geom_torsion_atom_site_label_3
_geom_torsion_atom_site_label_4
_geom_torsion_site_symmetry_1
_geom_torsion_site_symmetry_2
_geom_torsion_site_symmetry_3
_geom_torsion_site_symmetry_4
_geom_torsion
_geom_torsion_publ_flag
N1 N2 C8 S1 . . . . -172.72(13) ?
N1 N2 C8 N3 . . . . 9.3(2) ?
N1 C9 C10 C11 . . . . -15.8(3) ?
N1 C9 C10 C15 . . . . 164.35(19) ?
N2 N1 C9 C10 . . . . -177.12(15) ?
N2 N1 C9 C16 . . . . 1.2(3) ?
C1 C2 C3 C4 . . . . 0.4(3) ?
C1 C2 C3 C7 . . . . 179.7(2) ?
C2 C1 C6 N3 . . . . 176.51(16) ?
C2 C1 C6 C5 . . . . 0.6(3) ?
C2 C3 C4 C5 . . . . -0.3(3) ?
C3 C4 C5 C6 . . . . 0.3(3) ?
C4 C5 C6 N3 . . . . -176.47(16) ?
C4 C5 C6 C1 . . . . -0.4(3) ?
C6 N3 C8 S1 . . . . 3.6(3) ?
C6 N3 C8 N2 . . . . -178.56(17) ?
C6 C1 C2 C3 . . . . -0.6(3) ?
C7 C3 C4 C5 . . . . -179.6(2) ?
C8 N3 C6 C1 . . . . 56.4(3) ?
C8 N3 C6 C5 . . . . -127.6(2) ?
C9 N1 N2 C8 . . . . 175.59(16) ?
C9 C10 C11 C12 . . . . 178.7(2) ?
C9 C10 C15 C14 . . . . -178.5(2) ?
C10 C11 C12 C13 . . . . 0.3(4) ?
C11 C10 C15 C14 . . . . 1.6(3) ?
C11 C12 C13 C14 . . . . 0.6(4) ?
C12 C13 C14 C15 . . . . -0.4(4) ?
C13 C14 C15 C10 . . . . -0.8(4) ?
C15 C10 C11 C12 . . . . -1.4(3) ?
C16 C9 C10 C11 . . . . 165.88(19) ?
C16 C9 C10 C15 . . . . -14.0(3) ?

loop_
_cod_related_entry_id
_cod_related_entry_database
_cod_related_entry_code
1 ChemSpider 4539885
